data_7160872
loop_
_publ_author_name
'White, Lisa J.'
'Streather, Bree'
'Sutton, J. Mark'
'Rankin, Jennifer'
'Baker, Jennifer'
'Bennett, Charlotte'
'Wilson, Hollie B.'
'Hind, Charlotte K.'
'Hiscock, Jennifer R.'

_publ_section_title
;
 Dicarboxylate and dicarboxylic acid appended supramolecular
 self-associating amphiphiles as antimicrobial agents against high
 priority bacterial pathogens.
;
_journal_name_full 'Organic &amp; biomolecular chemistry'
_journal_paper_doi 10.1039/d5ob01615k
_journal_year 2025
_chemical_formula_moiety 'C12 H11 Br N2 O5, 7(H2 O), 2(C16 H36 N)'
_chemical_formula_sum 'C44 H97 Br N4 O12'
_chemical_formula_weight 954.16
_space_group_crystal_system orthorhombic
_space_group_IT_number 60
_space_group_name_Hall '-P 2n 2ab'
_space_group_name_H-M_alt 'P b c n'
_atom_sites_solution_hydrogens mixed
_atom_sites_solution_primary dual
_audit_creation_date 2024-09-30
_audit_creation_method
;
Olex2 1.3
(compiled 2020.11.12 svn.r5f609507 for OlexSys, GUI svn.r6408)
;
_audit_update_record
;
2024-10-03 deposited with the CCDC.	2025-11-17 downloaded from the CCDC.
;
_cell_angle_alpha 90
_cell_angle_beta 90
_cell_angle_gamma 90
_cell_formula_units_Z 8
_cell_length_a 19.3063(13)
_cell_length_b 16.6092(12)
_cell_length_c 33.619(2)
_cell_measurement_reflns_used 3647
_cell_measurement_temperature 150.0(5)
_cell_measurement_theta_max 56.2740
_cell_measurement_theta_min 3.7020
_cell_volume 10780.3(12)
_computing_cell_refinement 'CrysAlisPro 1.171.42.92a (Rigaku OD, 2023)'
_computing_data_collection 'CrysAlisPro 1.171.42.92a (Rigaku OD, 2023)'
_computing_data_reduction 'CrysAlisPro 1.171.42.92a (Rigaku OD, 2023)'
_computing_molecular_graphics 'Olex2 1.3 (Dolomanov et al., 2009)'
_computing_publication_material 'Olex2 1.3 (Dolomanov et al., 2009)'
_computing_structure_refinement 'SHELXL 2013/4 (Sheldrick, 2015)'
_computing_structure_solution 'SHELXT 2014/5 (Sheldrick, 2014)'
_diffrn_ambient_environment N~2~
_diffrn_ambient_temperature 150.0(5)
_diffrn_detector 'CCD plate'
_diffrn_detector_area_resol_mean 5.2887
_diffrn_detector_type AtlasS2
_diffrn_measured_fraction_theta_full 0.974
_diffrn_measured_fraction_theta_max 0.998
_diffrn_measurement_details
;
List of Runs (angles in degrees, time in seconds):

  # Type    Start    End  Width  t~exp~   \w     \q     \k     \f   Frames
#--------------------------------------------------------------------------
  1  \w   -110.00 -16.00   1.00   12.50    --  -42.16 -57.00  30.00   94
  2  \w    -54.00 -16.00   1.00   12.50    --  -42.16 125.00-180.00   38
  3  \w     14.00  50.00   1.00   12.50    --   42.16  19.00 150.00   36
  4  \w     80.00 177.00   1.00   20.00    --  103.72  30.00 120.00   97
  5  \w     44.00  70.00   1.00   20.00    --  103.72-125.00-180.00   26
  6  \w     83.00 111.00   1.00   20.00    --  103.72-125.00-180.00   28
  7  \w    104.00 172.00   1.00   20.00    --  103.72  77.00 -30.00   68
  8  \w     59.00 112.00   1.00   20.00    --  103.72-125.00 -30.00   53
  9  \w    138.00 168.00   1.00   20.00    --  103.72 125.00 -60.00   30
;
_diffrn_measurement_device 'four-circle diffractometer'
_diffrn_measurement_device_type 'SuperNova, Dual, Cu at home/near, AtlasS2'
_diffrn_measurement_method '\w scans'
_diffrn_orient_matrix_type 'CrysAlisPro convention (1999,Acta A55,543-557)'
_diffrn_orient_matrix_UB_11 -0.0026241000
_diffrn_orient_matrix_UB_12 -0.0154660000
_diffrn_orient_matrix_UB_13 0.0451911000
_diffrn_orient_matrix_UB_21 0.0675112000
_diffrn_orient_matrix_UB_22 -0.0490791000
_diffrn_orient_matrix_UB_23 -0.0028458000
_diffrn_orient_matrix_UB_31 0.0424427000
_diffrn_orient_matrix_UB_32 0.0771189000
_diffrn_orient_matrix_UB_33 0.0072074000
_diffrn_radiation_monochromator mirror
_diffrn_radiation_probe x-ray
_diffrn_radiation_type 'Cu K\a'
_diffrn_radiation_wavelength 1.54184
_diffrn_reflns_av_R_equivalents 0.0575
_diffrn_reflns_av_unetI/netI 0.0537
_diffrn_reflns_Laue_measured_fraction_full 0.974
_diffrn_reflns_Laue_measured_fraction_max 0.998
_diffrn_reflns_limit_h_max 21
_diffrn_reflns_limit_h_min -22
_diffrn_reflns_limit_k_max 19
_diffrn_reflns_limit_k_min -9
_diffrn_reflns_limit_l_max 37
_diffrn_reflns_limit_l_min -40
_diffrn_reflns_number 28580
_diffrn_reflns_point_group_measured_fraction_full 0.974
_diffrn_reflns_point_group_measured_fraction_max 0.998
_diffrn_reflns_theta_full 67.684
_diffrn_reflns_theta_max 66.588
_diffrn_reflns_theta_min 3.486
_diffrn_source 'micro-focus sealed X-ray tube'
_diffrn_source_type 'SuperNova (Cu) X-ray Source'
_exptl_absorpt_coefficient_mu 1.496
_exptl_absorpt_correction_T_max 1.000
_exptl_absorpt_correction_T_min 0.905
_exptl_absorpt_correction_type gaussian
_exptl_absorpt_process_details
;
CrysAlisPro 1.171.42.92a (Rigaku Oxford Diffraction, 2023)
Numerical absorption correction based on gaussian integration over
a multifaceted crystal model
Empirical absorption correction using spherical harmonics,
implemented in SCALE3 ABSPACK scaling algorithm.
;
_exptl_crystal_colour 'clear light colourless'
_exptl_crystal_colour_lustre clear
_exptl_crystal_colour_modifier light
_exptl_crystal_colour_primary colourless
_exptl_crystal_density_diffrn 1.176
_exptl_crystal_description needle
_exptl_crystal_F_000 4160
_exptl_crystal_size_max 0.11
_exptl_crystal_size_mid 0.06
_exptl_crystal_size_min 0.02
_refine_diff_density_max 0.943
_refine_diff_density_min -0.583
_refine_diff_density_rms 0.071
_refine_ls_extinction_method none
_refine_ls_goodness_of_fit_ref 1.034
_refine_ls_hydrogen_treatment constr
_refine_ls_matrix_type full
_refine_ls_number_parameters 594
_refine_ls_number_reflns 9503
_refine_ls_number_restraints 1
_refine_ls_restrained_S_all 1.034
_refine_ls_R_factor_all 0.1419
_refine_ls_R_factor_gt 0.0867
_refine_ls_shift/su_max 0.001
_refine_ls_shift/su_mean 0.000
_refine_ls_structure_factor_coef Fsqd
_refine_ls_weighting_details 'w=1/[\s^2^(Fo^2^)+(0.1405P)^2^+12.5390P] where P=(Fo^2^+2Fc^2^)/3'
_refine_ls_weighting_scheme calc
_refine_ls_wR_factor_gt 0.2368
_refine_ls_wR_factor_ref 0.2843
_reflns_Friedel_coverage 0.000
_reflns_number_gt 5339
_reflns_number_total 9503
_reflns_threshold_expression 'I > 2\s(I)'
_cod_data_source_file d5ob01615k2.cif
_cod_data_source_block 2024jrh0022a_auto_res
_cod_original_cell_volume 10780.2(13)
_cod_database_code 7160872
_shelxl_version_number 2013-4
_chemical_oxdiff_formula c20H20N2O2Br
_chemical_oxdiff_usercomment '150 K lisa w 35-3 '
_shelx_space_group_comment
;
The symmetry employed for this shelxl refinement is uniquely defined
by the following loop, which should always be used as a source of
symmetry information in preference to the above space-group names.
They are only intended as comments.
;
_shelx_estimated_absorpt_t_max 0.971
_shelx_estimated_absorpt_t_min 0.853
_reflns_odcompleteness_completeness 99.70
_reflns_odcompleteness_iscentric 1
_reflns_odcompleteness_theta 66.97
_olex2_refinement_description
;
1. Fixed Uiso
 At 1.2 times of:
  All C(H) groups, All C(H,H) groups, All C(H,H,H,H) groups, All N(H) groups
 At 1.5 times of:
  All C(H,H,H) groups, All O(H,H) groups
2. Restrained distances
 C43-C44A \\sim C43-C44B
 with sigma of 0.02
3. Others
 Sof(H43C)=Sof(H43D)=Sof(C44B)=Sof(H44D)=Sof(H44E)=Sof(H44F)=1-FVAR(1)
 Sof(H43A)=Sof(H43B)=Sof(C44A)=Sof(H44A)=Sof(H44B)=Sof(H44C)=FVAR(1)
 Fixed Sof: H8A(0.5) H8B(0.5) H9A(0.5) H9B(0.5)
4.a Free rotating group:
 O12(H12A,H12B), O7(H7A,H7B), O8(H8A,H8B), O6(H6A,H6B), O9(H9A,H9B), O13(H13C,
 H13D), O11(H11C,H11D), O10(H10C,H10D)
4.b Ternary CH refined with riding coordinates:
 C8(H8)
4.c Secondary CH2 refined with riding coordinates:
 C21(H21A,H21B), C17(H17A,H17B), C33(H33A,H33B), C13(H13A,H13B), C37(H37A,
 H37B), C22(H22A,H22B), C41(H41A,H41B), C10(H10A,H10B), C29(H29A,H29B),
 C25(H25A,H25B), C34(H34A,H34B), C23(H23A,H23B), C18(H18A,H18B), C14(H14A,H14B),
  C11(H11A,H11B), C26(H26A,H26B), C38(H38A,H38B), C35(H35A,H35B), C42(H42A,
 H42B), C30(H30A,H30B), C15(H15A,H15B), C39(H39A,H39B), C19(H19A,H19B),
 C31(H31A,H31B), C43(H43A,H43B), C43(H43C,H43D), C27(H27A,H27B)
4.d Aromatic/amide H refined with riding coordinates:
 N2(H2), N1(H1), C3(H3), C2(H2A), C5(H5), C6(H6)
4.e Idealised Me refined as rotating group:
 C20(H20A,H20B,H20C), C24(H24A,H24B,H24C), C36(H36A,H36B,H36C), C16(H16A,H16B,
 H16C), C40(H40A,H40B,H40C), C28(H28A,H28B,H28C), C32(H32A,H32B,H32C),
 C44A(H44A,H44B,H44C), C44B(H44D,H44E,H44F)
;
_olex2_submission_special_instructions 'No special instructions were received'
_oxdiff_exptl_absorpt_empirical_details
;
Empirical correction (ABSPACK) includes:
- Absorption correction using spherical harmonics
- Frame scaling
;
_oxdiff_exptl_absorpt_empirical_full_max 1.340
_oxdiff_exptl_absorpt_empirical_full_min 0.838

loop_
_space_group_symop_operation_xyz
'x, y, z'
'-x+1/2, -y+1/2, z+1/2'
'-x, y, -z+1/2'
'x+1/2, -y+1/2, -z'
'-x, -y, -z'
'x-1/2, y-1/2, -z-1/2'
'x, -y, z-1/2'
'-x-1/2, y-1/2, z'

loop_
_atom_site_label
_atom_site_type_symbol
_atom_site_fract_x
_atom_site_fract_y
_atom_site_fract_z
_atom_site_U_iso_or_equiv
_atom_site_adp_type
_atom_site_occupancy
_atom_site_site_symmetry_order
_atom_site_calc_flag
_atom_site_refinement_flags_posn
_atom_site_refinement_flags_adp
_atom_site_refinement_flags_occupancy
_atom_site_disorder_assembly
_atom_site_disorder_group
Br1 Br 0.04493(4) 0.46488(6) 0.56784(3) 0.1020(4) Uani 1 1 d . . . . .
O1 O 0.31182(19) 0.5837(2) 0.43848(10) 0.0574(9) Uani 1 1 d . . . . .
O12 O 0.62647(19) 0.4328(2) 0.31798(11) 0.0584(9) Uani 1 1 d G . . . .
H12A H 0.5821 0.4394 0.3146 0.088 Uiso 1 1 d G U . . .
H12B H 0.6405 0.4105 0.2960 0.088 Uiso 1 1 d G U . . .
O3 O 0.5741(2) 0.6190(2) 0.41081(12) 0.0618(10) Uani 1 1 d . . . . .
O2 O 0.5544(2) 0.5413(2) 0.46337(11) 0.0613(10) Uani 1 1 d . . . . .
O7 O 0.3482(2) 0.3537(3) 0.25645(11) 0.0642(10) Uani 1 1 d G . . . .
H7A H 0.3543 0.3789 0.2789 0.096 Uiso 1 1 d G U . . .
H7B H 0.3871 0.3287 0.2523 0.096 Uiso 1 1 d G U . . .
O8 O 0.5000 0.3239(3) 0.2500 0.0614(14) Uani 1 2 d GS T P . .
H8A H 0.4606 0.3211 0.2375 0.092 Uiso 0.5 1 d G U P . .
H8B H 0.4902 0.3483 0.2722 0.092 Uiso 0.5 1 d G U P . .
N3 N 0.77260(19) 0.7755(2) 0.38765(11) 0.0404(9) Uani 1 1 d . . . . .
O6 O 0.2628(2) 0.4891(3) 0.37132(12) 0.0665(11) Uani 1 1 d G . . . .
H6A H 0.2990 0.4762 0.3572 0.100 Uiso 1 1 d G U . . .
H6B H 0.2791 0.5188 0.3904 0.100 Uiso 1 1 d G U . . .
N4 N 0.7029(2) 0.7596(2) 0.15908(12) 0.0455(10) Uani 1 1 d . . . . .
O5 O 0.3747(2) 0.4332(3) 0.32719(11) 0.0710(11) Uani 1 1 d . . . . .
N2 N 0.4202(2) 0.5417(3) 0.45555(12) 0.0523(11) Uani 1 1 d . . . . .
H2 H 0.4444 0.5104 0.4715 0.063 Uiso 1 1 calc R U . . .
N1 N 0.3291(2) 0.5060(3) 0.49428(13) 0.0552(11) Uani 1 1 d . . . . .
H1 H 0.3611 0.4802 0.5079 0.066 Uiso 1 1 calc R U . . .
O4 O 0.4844(2) 0.4333(3) 0.31084(13) 0.0829(13) Uani 1 1 d . . . . .
C21 C 0.7243(2) 0.7431(3) 0.41960(13) 0.0408(10) Uani 1 1 d . . . . .
H21A H 0.6909 0.7060 0.4068 0.049 Uiso 1 1 calc R U . . .
H21B H 0.7521 0.7111 0.4386 0.049 Uiso 1 1 calc R U . . .
C17 C 0.8303(2) 0.8263(3) 0.40577(15) 0.0449(11) Uani 1 1 d . . . . .
H17A H 0.8606 0.8454 0.3840 0.054 Uiso 1 1 calc R U . . .
H17B H 0.8092 0.8743 0.4183 0.054 Uiso 1 1 calc R U . . .
O9 O 0.5000 0.5456(5) 0.2500 0.097(2) Uani 1 2 d GS T P . .
H9A H 0.4621 0.5438 0.2361 0.145 Uiso 0.5 1 d G U P . .
H9B H 0.5284 0.5139 0.2374 0.145 Uiso 0.5 1 d G U P . .
C33 C 0.6816(3) 0.8353(3) 0.18107(14) 0.0460(11) Uani 1 1 d . . . . .
H33A H 0.6933 0.8824 0.1643 0.055 Uiso 1 1 calc R U . . .
H33B H 0.7094 0.8392 0.2057 0.055 Uiso 1 1 calc R U . . .
C7 C 0.3516(3) 0.5459(3) 0.46124(15) 0.0517(13) Uani 1 1 d . . . . .
C13 C 0.8025(3) 0.7024(3) 0.36626(14) 0.0460(11) Uani 1 1 d . . . . .
H13A H 0.8298 0.6709 0.3857 0.055 Uiso 1 1 calc R U . . .
H13B H 0.7634 0.6681 0.3575 0.055 Uiso 1 1 calc R U . . .
C37 C 0.6646(3) 0.7526(3) 0.11919(14) 0.0510(12) Uani 1 1 d . . . . .
H37A H 0.6759 0.6998 0.1071 0.061 Uiso 1 1 calc R U . . .
H37B H 0.6141 0.7533 0.1244 0.061 Uiso 1 1 calc R U . . .
O13 O 0.6657(4) 0.5772(4) 0.35302(17) 0.125(2) Uani 1 1 d G . . A 1
H13C H 0.6391 0.5781 0.3739 0.187 Uiso 1 1 d G U . A 1
H13D H 0.6902 0.5335 0.3557 0.187 Uiso 1 1 d G U . A 1
C22 C 0.6839(3) 0.8054(3) 0.44288(15) 0.0518(13) Uani 1 1 d . . . . .
H22A H 0.6511 0.8331 0.4249 0.062 Uiso 1 1 calc R U . . .
H22B H 0.7162 0.8463 0.4536 0.062 Uiso 1 1 calc R U . . .
C8 C 0.4572(3) 0.5851(3) 0.42489(15) 0.0524(13) Uani 1 1 d . . . . .
H8 H 0.4425 0.6428 0.4264 0.063 Uiso 1 1 calc R U . . .
C41 C 0.7810(3) 0.7673(3) 0.15201(16) 0.0515(12) Uani 1 1 d . . . . .
H41A H 0.7897 0.8175 0.1369 0.062 Uiso 1 1 calc R U . . .
H41B H 0.8043 0.7727 0.1781 0.062 Uiso 1 1 calc R U . . .
C4 C 0.2625(3) 0.5007(3) 0.50915(16) 0.0526(13) Uani 1 1 d . . . . .
C9 C 0.5354(3) 0.5814(3) 0.43414(16) 0.0528(13) Uani 1 1 d . . . . .
C10 C 0.4413(3) 0.5549(3) 0.38311(15) 0.0535(13) Uani 1 1 d . . . . .
H10A H 0.3917 0.5647 0.3772 0.064 Uiso 1 1 calc R U . . .
H10B H 0.4690 0.5861 0.3637 0.064 Uiso 1 1 calc R U . . .
O11 O 0.5126(3) 0.7389(3) 0.36231(19) 0.1003(16) Uani 1 1 d G . . . .
H11C H 0.5148 0.7127 0.3399 0.150 Uiso 1 1 d G U . . .
H11D H 0.5446 0.7170 0.3771 0.150 Uiso 1 1 d G U . . .
C29 C 0.6858(3) 0.6845(3) 0.18301(16) 0.0549(13) Uani 1 1 d . . . . .
H29A H 0.6348 0.6785 0.1839 0.066 Uiso 1 1 calc R U . . .
H29B H 0.7045 0.6372 0.1686 0.066 Uiso 1 1 calc R U . . .
C25 C 0.7357(3) 0.8305(3) 0.35854(15) 0.0515(12) Uani 1 1 d . . . . .
H25A H 0.7175 0.8777 0.3732 0.062 Uiso 1 1 calc R U . . .
H25B H 0.7697 0.8505 0.3389 0.062 Uiso 1 1 calc R U . . .
C3 C 0.2557(3) 0.4782(3) 0.54903(16) 0.0566(14) Uani 1 1 d . . . . .
H3 H 0.2962 0.4688 0.5644 0.068 Uiso 1 1 calc R U . . .
C34 C 0.6051(3) 0.8405(3) 0.19221(16) 0.0566(13) Uani 1 1 d . . . . .
H34A H 0.5764 0.8292 0.1685 0.068 Uiso 1 1 calc R U . . .
H34B H 0.5944 0.7994 0.2126 0.068 Uiso 1 1 calc R U . . .
C23 C 0.6441(3) 0.7670(4) 0.47687(16) 0.0579(14) Uani 1 1 d . . . . .
H23A H 0.6113 0.8070 0.4879 0.070 Uiso 1 1 calc R U . . .
H23B H 0.6167 0.7214 0.4663 0.070 Uiso 1 1 calc R U . . .
C18 C 0.8748(3) 0.7853(3) 0.43612(19) 0.0615(15) Uani 1 1 d . . . . .
H18A H 0.8889 0.7318 0.4260 0.074 Uiso 1 1 calc R U . . .
H18B H 0.8477 0.7771 0.4608 0.074 Uiso 1 1 calc R U . . .
C14 C 0.8480(3) 0.7188(3) 0.33051(17) 0.0604(14) Uani 1 1 d . . . . .
H14A H 0.8854 0.7569 0.3377 0.072 Uiso 1 1 calc R U . . .
H14B H 0.8203 0.7429 0.3088 0.072 Uiso 1 1 calc R U . . .
C2 C 0.1924(3) 0.4694(3) 0.56643(18) 0.0620(15) Uani 1 1 d . . . . .
H2A H 0.1890 0.4544 0.5936 0.074 Uiso 1 1 calc R U . . .
C5 C 0.2016(3) 0.5147(3) 0.48698(17) 0.0632(15) Uani 1 1 d . . . . .
H5 H 0.2045 0.5304 0.4599 0.076 Uiso 1 1 calc R U . . .
C11 C 0.4567(3) 0.4657(3) 0.37773(16) 0.0598(14) Uani 1 1 d . . . . .
H11A H 0.4301 0.4338 0.3973 0.072 Uiso 1 1 calc R U . . .
H11B H 0.5066 0.4554 0.3821 0.072 Uiso 1 1 calc R U . . .
C6 C 0.1372(3) 0.5053(4) 0.50498(19) 0.0675(16) Uani 1 1 d . . . . .
H6 H 0.0961 0.5147 0.4902 0.081 Uiso 1 1 calc R U . . .
C26 C 0.6764(3) 0.7911(4) 0.33650(17) 0.0647(15) Uani 1 1 d . . . . .
H26A H 0.6411 0.7723 0.3557 0.078 Uiso 1 1 calc R U . . .
H26B H 0.6937 0.7438 0.3216 0.078 Uiso 1 1 calc R U . . .
C38 C 0.6815(4) 0.8190(3) 0.08896(16) 0.0682(17) Uani 1 1 d . . . . .
H38A H 0.6754 0.8724 0.1015 0.082 Uiso 1 1 calc R U . . .
H38B H 0.7303 0.8140 0.0803 0.082 Uiso 1 1 calc R U . . .
C1 C 0.1333(3) 0.4825(3) 0.5443(2) 0.0666(16) Uani 1 1 d . . . . .
C35 C 0.5873(3) 0.9237(3) 0.20832(17) 0.0615(14) Uani 1 1 d . . . . .
H35A H 0.6217 0.9388 0.2288 0.074 Uiso 1 1 calc R U . . .
H35B H 0.5412 0.9215 0.2213 0.074 Uiso 1 1 calc R U . . .
C42 C 0.8136(3) 0.6977(4) 0.12969(18) 0.0655(15) Uani 1 1 d . . . . .
H42A H 0.7883 0.6885 0.1045 0.079 Uiso 1 1 calc R U . . .
H42B H 0.8104 0.6480 0.1459 0.079 Uiso 1 1 calc R U . . .
C20 C 0.9869(3) 0.8001(4) 0.47425(19) 0.0702(17) Uani 1 1 d . . . . .
H20A H 0.9959 0.7435 0.4677 0.105 Uiso 1 1 calc R U . . .
H20B H 0.9669 0.8036 0.5010 0.105 Uiso 1 1 calc R U . . .
H20C H 1.0304 0.8304 0.4734 0.105 Uiso 1 1 calc R U . . .
C12 C 0.4364(3) 0.4412(4) 0.33563(18) 0.0646(15) Uani 1 1 d . . . . .
O10 O 0.5696(4) 0.6670(4) 0.2943(2) 0.128(2) Uani 1 1 d G . . . .
H10C H 0.5413 0.6888 0.2772 0.192 Uiso 1 1 d G U . . .
H10D H 0.5670 0.6156 0.2895 0.192 Uiso 1 1 d G U . . .
C30 C 0.7130(4) 0.6824(4) 0.22530(18) 0.0714(17) Uani 1 1 d . . . . .
H30A H 0.6891 0.7241 0.2412 0.086 Uiso 1 1 calc R U . . .
H30B H 0.7631 0.6951 0.2252 0.086 Uiso 1 1 calc R U . . .
C15 C 0.8788(4) 0.6386(4) 0.3171(2) 0.0733(18) Uani 1 1 d . . . . .
H15A H 0.8408 0.5998 0.3124 0.088 Uiso 1 1 calc R U . . .
H15B H 0.9082 0.6168 0.3388 0.088 Uiso 1 1 calc R U . . .
C39 C 0.6337(4) 0.8117(4) 0.05294(17) 0.0719(18) Uani 1 1 d . . . . .
H39A H 0.6538 0.8425 0.0305 0.086 Uiso 1 1 calc R U . . .
H39B H 0.6311 0.7545 0.0448 0.086 Uiso 1 1 calc R U . . .
C24 C 0.6899(4) 0.7367(4) 0.51001(17) 0.0754(18) Uani 1 1 d . . . . .
H24A H 0.7203 0.6942 0.4998 0.113 Uiso 1 1 calc R U . . .
H24B H 0.6611 0.7151 0.5315 0.113 Uiso 1 1 calc R U . . .
H24C H 0.7181 0.7812 0.5203 0.113 Uiso 1 1 calc R U . . .
C19 C 0.9383(3) 0.8340(4) 0.4454(2) 0.0743(18) Uani 1 1 d . . . . .
H19A H 0.9636 0.8433 0.4202 0.089 Uiso 1 1 calc R U . . .
H19B H 0.9231 0.8872 0.4554 0.089 Uiso 1 1 calc R U . . .
C36 C 0.5862(4) 0.9883(4) 0.1761(2) 0.088(2) Uani 1 1 d . . . . .
H36A H 0.5528 0.9732 0.1554 0.132 Uiso 1 1 calc R U . . .
H36B H 0.6324 0.9932 0.1644 0.132 Uiso 1 1 calc R U . . .
H36C H 0.5726 1.0399 0.1879 0.132 Uiso 1 1 calc R U . . .
C31 C 0.7019(4) 0.6004(4) 0.2446(2) 0.085(2) Uani 1 1 d . . . . .
H31A H 0.7035 0.6067 0.2738 0.102 Uiso 1 1 calc R U . . .
H31B H 0.6551 0.5806 0.2375 0.102 Uiso 1 1 calc R U . . .
C43 C 0.8894(4) 0.7162(5) 0.1208(2) 0.088(2) Uani 1 1 d D . . . .
H43A H 0.9061 0.6734 0.1027 0.106 Uiso 0.492(13) 1 calc R U P B 1
H43B H 0.8901 0.7670 0.1054 0.106 Uiso 0.492(13) 1 calc R U P B 1
H43C H 0.8921 0.7656 0.1044 0.106 Uiso 0.508(13) 1 calc R U P B 2
H43D H 0.9139 0.7270 0.1461 0.106 Uiso 0.508(13) 1 calc R U P B 2
C16 C 0.9225(4) 0.6463(4) 0.2791(2) 0.088(2) Uani 1 1 d . . . . .
H16A H 0.8931 0.6649 0.2572 0.132 Uiso 1 1 calc R U . . .
H16B H 0.9424 0.5938 0.2724 0.132 Uiso 1 1 calc R U . . .
H16C H 0.9599 0.6852 0.2835 0.132 Uiso 1 1 calc R U . . .
C27 C 0.6438(4) 0.8519(4) 0.3075(2) 0.082(2) Uani 1 1 d . . . . .
H27A H 0.6805 0.8741 0.2902 0.098 Uiso 1 1 calc R U . . .
H27B H 0.6100 0.8235 0.2904 0.098 Uiso 1 1 calc R U . . .
C40 C 0.5617(5) 0.8420(5) 0.0608(2) 0.106(3) Uani 1 1 d . . . . .
H40A H 0.5354 0.8426 0.0359 0.159 Uiso 1 1 calc R U . . .
H40B H 0.5641 0.8967 0.0717 0.159 Uiso 1 1 calc R U . . .
H40C H 0.5387 0.8065 0.0800 0.159 Uiso 1 1 calc R U . . .
C28 C 0.6078(5) 0.9200(5) 0.3283(3) 0.109(3) Uani 1 1 d . . . . .
H28A H 0.5850 0.9544 0.3086 0.163 Uiso 1 1 calc R U . . .
H28B H 0.6419 0.9518 0.3432 0.163 Uiso 1 1 calc R U . . .
H28C H 0.5732 0.8984 0.3467 0.163 Uiso 1 1 calc R U . . .
C32 C 0.7517(5) 0.5417(5) 0.2329(3) 0.103(3) Uani 1 1 d . . . . .
H32A H 0.7491 0.5333 0.2041 0.155 Uiso 1 1 calc R U . . .
H32B H 0.7422 0.4909 0.2467 0.155 Uiso 1 1 calc R U . . .
H32C H 0.7982 0.5606 0.2400 0.155 Uiso 1 1 calc R U . . .
C44A C 0.9405(6) 0.7243(9) 0.1514(4) 0.077(4) Uani 0.492(13) 1 d D . P B 1
H44A H 0.9413 0.6754 0.1677 0.115 Uiso 0.492(13) 1 calc R U P B 1
H44B H 0.9291 0.7706 0.1682 0.115 Uiso 0.492(13) 1 calc R U P B 1
H44C H 0.9861 0.7325 0.1393 0.115 Uiso 0.492(13) 1 calc R U P B 1
C44B C 0.9230(9) 0.6537(10) 0.1009(5) 0.115(7) Uani 0.508(13) 1 d D . P B 2
H44D H 0.9732 0.6620 0.1022 0.173 Uiso 0.508(13) 1 calc R U P B 2
H44E H 0.9081 0.6527 0.0731 0.173 Uiso 0.508(13) 1 calc R U P B 2
H44F H 0.9112 0.6023 0.1136 0.173 Uiso 0.508(13) 1 calc R U P B 2

loop_
_atom_site_aniso_label
_atom_site_aniso_U_11
_atom_site_aniso_U_22
_atom_site_aniso_U_33
_atom_site_aniso_U_23
_atom_site_aniso_U_13
_atom_site_aniso_U_12
Br1 0.0789(5) 0.1158(7) 0.1115(7) 0.0002(5) 0.0119(5) 0.0268(5)
O1 0.064(2) 0.053(2) 0.054(2) 0.0046(17) -0.0200(18) 0.0046(17)
O12 0.051(2) 0.064(2) 0.060(2) -0.0018(19) -0.0097(18) -0.0001(19)
O3 0.063(2) 0.062(2) 0.061(2) 0.0036(19) -0.017(2) -0.0108(19)
O2 0.067(2) 0.062(2) 0.055(2) 0.0039(18) -0.0279(19) 0.0079(18)
O7 0.056(2) 0.083(3) 0.054(2) -0.017(2) 0.0000(18) -0.014(2)
O8 0.069(4) 0.059(3) 0.056(3) 0.000 -0.004(3) 0.000
N3 0.043(2) 0.037(2) 0.041(2) -0.0028(17) 0.0022(17) 0.0015(16)
O6 0.060(2) 0.084(3) 0.055(2) -0.011(2) -0.0075(19) -0.016(2)
N4 0.056(2) 0.036(2) 0.045(2) -0.0005(17) -0.0110(19) -0.0043(18)
O5 0.056(2) 0.102(3) 0.055(2) -0.023(2) -0.0080(19) -0.006(2)
N2 0.062(3) 0.052(3) 0.043(2) 0.0062(19) -0.017(2) 0.003(2)
N1 0.057(3) 0.056(3) 0.053(2) 0.010(2) -0.020(2) -0.002(2)
O4 0.060(3) 0.117(4) 0.071(3) -0.030(3) -0.006(2) -0.004(2)
C21 0.040(2) 0.042(3) 0.041(2) -0.005(2) 0.004(2) -0.010(2)
C17 0.039(2) 0.040(3) 0.055(3) -0.001(2) 0.004(2) -0.006(2)
O9 0.114(6) 0.076(5) 0.102(6) 0.000 -0.018(5) 0.000
C33 0.060(3) 0.037(2) 0.041(2) -0.004(2) -0.006(2) -0.006(2)
C7 0.062(3) 0.049(3) 0.045(3) -0.006(2) -0.019(3) -0.001(3)
C13 0.050(3) 0.042(3) 0.046(3) -0.004(2) 0.010(2) -0.001(2)
C37 0.063(3) 0.046(3) 0.044(3) -0.012(2) -0.017(2) 0.002(2)
O13 0.133(5) 0.144(5) 0.098(4) -0.055(4) 0.050(4) -0.090(4)
C22 0.047(3) 0.057(3) 0.052(3) -0.010(2) 0.011(2) -0.002(2)
C8 0.059(3) 0.049(3) 0.049(3) 0.000(2) -0.020(3) 0.000(2)
C41 0.047(3) 0.052(3) 0.055(3) 0.006(2) -0.009(2) -0.006(2)
C4 0.063(3) 0.040(3) 0.055(3) -0.007(2) -0.016(3) 0.002(2)
C9 0.064(3) 0.041(3) 0.053(3) -0.011(3) -0.019(3) 0.000(2)
C10 0.060(3) 0.055(3) 0.045(3) 0.006(2) -0.016(2) -0.005(3)
O11 0.088(4) 0.088(4) 0.125(5) 0.022(3) 0.000(3) 0.001(3)
C29 0.059(3) 0.046(3) 0.059(3) 0.003(2) -0.010(3) -0.006(2)
C25 0.056(3) 0.053(3) 0.045(3) 0.004(2) -0.001(2) 0.008(2)
C3 0.078(4) 0.038(3) 0.053(3) 0.005(2) -0.014(3) -0.003(3)
C34 0.059(3) 0.061(3) 0.050(3) 0.000(3) 0.003(3) -0.004(3)
C23 0.050(3) 0.069(4) 0.055(3) -0.016(3) 0.011(3) -0.015(3)
C18 0.053(3) 0.054(3) 0.077(4) 0.005(3) -0.016(3) -0.012(3)
C14 0.067(4) 0.055(3) 0.059(3) -0.006(3) 0.021(3) 0.001(3)
C2 0.079(4) 0.043(3) 0.064(3) 0.004(3) -0.008(3) 0.004(3)
C5 0.074(4) 0.058(3) 0.057(3) -0.008(3) -0.018(3) 0.005(3)
C11 0.070(4) 0.064(4) 0.045(3) -0.006(3) -0.015(3) -0.002(3)
C6 0.063(4) 0.070(4) 0.070(4) -0.015(3) -0.014(3) 0.015(3)
C26 0.073(4) 0.070(4) 0.052(3) -0.009(3) -0.019(3) 0.009(3)
C38 0.111(5) 0.049(3) 0.045(3) -0.002(2) -0.018(3) -0.006(3)
C1 0.072(4) 0.054(3) 0.075(4) -0.006(3) -0.004(3) 0.013(3)
C35 0.074(4) 0.056(3) 0.054(3) 0.002(3) 0.010(3) 0.009(3)
C42 0.068(4) 0.063(4) 0.065(3) 0.000(3) 0.002(3) 0.008(3)
C20 0.053(3) 0.082(4) 0.076(4) -0.013(3) -0.011(3) -0.006(3)
C12 0.059(4) 0.076(4) 0.059(3) -0.020(3) 0.001(3) -0.002(3)
O10 0.175(7) 0.102(4) 0.108(5) -0.013(4) -0.017(4) -0.026(5)
C30 0.079(4) 0.069(4) 0.066(4) 0.023(3) -0.020(3) -0.016(3)
C15 0.083(4) 0.055(3) 0.082(4) -0.010(3) 0.039(4) 0.000(3)
C39 0.104(5) 0.061(4) 0.050(3) -0.005(3) -0.028(3) 0.017(3)
C24 0.086(4) 0.089(5) 0.051(3) 0.001(3) 0.018(3) -0.022(4)
C19 0.059(4) 0.063(4) 0.100(5) -0.004(3) -0.017(3) -0.014(3)
C36 0.099(5) 0.081(5) 0.084(5) 0.015(4) 0.020(4) 0.021(4)
C31 0.077(4) 0.085(5) 0.092(5) 0.039(4) -0.010(4) -0.001(4)
C43 0.067(4) 0.105(6) 0.093(5) 0.012(4) -0.004(4) 0.017(4)
C16 0.100(5) 0.064(4) 0.100(5) -0.012(4) 0.057(4) 0.000(4)
C27 0.106(5) 0.075(4) 0.065(4) -0.002(3) -0.032(4) 0.012(4)
C40 0.124(7) 0.107(6) 0.086(5) -0.009(5) -0.034(5) 0.041(5)
C28 0.133(7) 0.078(5) 0.116(6) -0.008(5) -0.059(6) 0.022(5)
C32 0.133(7) 0.072(5) 0.104(6) -0.001(4) 0.005(6) -0.012(5)
C44A 0.062(8) 0.078(9) 0.089(10) 0.015(8) -0.004(7) 0.000(6)
C44B 0.128(14) 0.124(14) 0.093(11) 0.037(10) 0.068(10) 0.078(11)

loop_
_atom_type_symbol
_atom_type_description
_atom_type_scat_dispersion_real
_atom_type_scat_dispersion_imag
_atom_type_scat_source
C C 0.0181 0.0091 'International Tables Vol C Tables 4.2.6.8 and 6.1.1.4'
H H 0.0000 0.0000 'International Tables Vol C Tables 4.2.6.8 and 6.1.1.4'
Br Br -0.6763 1.2805 'International Tables Vol C Tables 4.2.6.8 and 6.1.1.4'
N N 0.0311 0.0180 'International Tables Vol C Tables 4.2.6.8 and 6.1.1.4'
O O 0.0492 0.0322 'International Tables Vol C Tables 4.2.6.8 and 6.1.1.4'

loop_
_exptl_crystal_face_index_h
_exptl_crystal_face_index_k
_exptl_crystal_face_index_l
_exptl_crystal_face_perp_dist
-5 -2 -2 0.0274
5 2 2 0.0274
-4 5 -1 0.0482
4 -5 1 0.0482
1 0 -5 0.0099
-1 0 5 0.0099

loop_
_geom_angle_atom_site_label_1
_geom_angle_atom_site_label_2
_geom_angle_atom_site_label_3
_geom_angle
_geom_angle_site_symmetry_1
_geom_angle_site_symmetry_3
_geom_angle_publ_flag
H12A O12 H12B 104.4 . . ?
H7A O7 H7B 104.4 . . ?
H8A O8 H8B 104.5 . . ?
C21 N3 C17 111.2(3) . . ?
C21 N3 C13 106.4(3) . . ?
C17 N3 C13 110.6(4) . . ?
C25 N3 C21 112.4(4) . . ?
C25 N3 C17 105.6(4) . . ?
C25 N3 C13 110.7(4) . . ?
H6A O6 H6B 104.4 . . ?
C33 N4 C37 111.0(4) . . ?
C33 N4 C41 105.9(4) . . ?
C33 N4 C29 111.3(4) . . ?
C41 N4 C37 110.2(4) . . ?
C29 N4 C37 107.2(4) . . ?
C29 N4 C41 111.4(4) . . ?
C7 N2 H2 117.9 . . ?
C7 N2 C8 124.3(4) . . ?
C8 N2 H2 117.9 . . ?
C7 N1 H1 115.8 . . ?
C7 N1 C4 128.4(4) . . ?
C4 N1 H1 115.8 . . ?
N3 C21 H21A 108.3 . . ?
N3 C21 H21B 108.3 . . ?
H21A C21 H21B 107.4 . . ?
C22 C21 N3 116.1(4) . . ?
C22 C21 H21A 108.3 . . ?
C22 C21 H21B 108.3 . . ?
N3 C17 H17A 108.2 . . ?
N3 C17 H17B 108.2 . . ?
H17A C17 H17B 107.4 . . ?
C18 C17 N3 116.2(4) . . ?
C18 C17 H17A 108.2 . . ?
C18 C17 H17B 108.2 . . ?
H9A O9 H9B 104.5 . . ?
N4 C33 H33A 108.4 . . ?
N4 C33 H33B 108.4 . . ?
N4 C33 C34 115.5(4) . . ?
H33A C33 H33B 107.5 . . ?
C34 C33 H33A 108.4 . . ?
C34 C33 H33B 108.4 . . ?
O1 C7 N2 123.0(5) . . ?
O1 C7 N1 123.1(5) . . ?
N2 C7 N1 113.9(4) . . ?
N3 C13 H13A 108.1 . . ?
N3 C13 H13B 108.1 . . ?
H13A C13 H13B 107.3 . . ?
C14 C13 N3 116.8(4) . . ?
C14 C13 H13A 108.1 . . ?
C14 C13 H13B 108.1 . . ?
N4 C37 H37A 108.5 . . ?
N4 C37 H37B 108.5 . . ?
H37A C37 H37B 107.5 . . ?
C38 C37 N4 114.9(4) . . ?
C38 C37 H37A 108.5 . . ?
C38 C37 H37B 108.5 . . ?
H13C O13 H13D 104.5 . . ?
C21 C22 H22A 109.4 . . ?
C21 C22 H22B 109.4 . . ?
C21 C22 C23 111.3(4) . . ?
H22A C22 H22B 108.0 . . ?
C23 C22 H22A 109.4 . . ?
C23 C22 H22B 109.4 . . ?
N2 C8 H8 107.7 . . ?
N2 C8 C9 108.6(4) . . ?
N2 C8 C10 113.2(4) . . ?
C9 C8 H8 107.7 . . ?
C10 C8 H8 107.7 . . ?
C10 C8 C9 111.7(5) . . ?
N4 C41 H41A 108.5 . . ?
N4 C41 H41B 108.5 . . ?
H41A C41 H41B 107.5 . . ?
C42 C41 N4 114.9(4) . . ?
C42 C41 H41A 108.5 . . ?
C42 C41 H41B 108.5 . . ?
N1 C4 C3 116.8(5) . . ?
N1 C4 C5 125.0(5) . . ?
C3 C4 C5 118.2(6) . . ?
O3 C9 C8 116.1(5) . . ?
O2 C9 O3 125.8(5) . . ?
O2 C9 C8 118.1(5) . . ?
C8 C10 H10A 109.0 . . ?
C8 C10 H10B 109.0 . . ?
H10A C10 H10B 107.8 . . ?
C11 C10 C8 113.0(4) . . ?
C11 C10 H10A 109.0 . . ?
C11 C10 H10B 109.0 . . ?
H11C O11 H11D 104.6 . . ?
N4 C29 H29A 108.3 . . ?
N4 C29 H29B 108.3 . . ?
H29A C29 H29B 107.4 . . ?
C30 C29 N4 116.1(4) . . ?
C30 C29 H29A 108.3 . . ?
C30 C29 H29B 108.3 . . ?
N3 C25 H25A 108.7 . . ?
N3 C25 H25B 108.7 . . ?
H25A C25 H25B 107.6 . . ?
C26 C25 N3 114.2(4) . . ?
C26 C25 H25A 108.7 . . ?
C26 C25 H25B 108.7 . . ?
C4 C3 H3 119.2 . . ?
C2 C3 C4 121.6(6) . . ?
C2 C3 H3 119.2 . . ?
C33 C34 H34A 109.4 . . ?
C33 C34 H34B 109.4 . . ?
H34A C34 H34B 108.0 . . ?
C35 C34 C33 111.0(5) . . ?
C35 C34 H34A 109.4 . . ?
C35 C34 H34B 109.4 . . ?
C22 C23 H23A 108.8 . . ?
C22 C23 H23B 108.8 . . ?
H23A C23 H23B 107.7 . . ?
C24 C23 C22 113.6(5) . . ?
C24 C23 H23A 108.8 . . ?
C24 C23 H23B 108.8 . . ?
C17 C18 H18A 109.3 . . ?
C17 C18 H18B 109.3 . . ?
C17 C18 C19 111.5(5) . . ?
H18A C18 H18B 108.0 . . ?
C19 C18 H18A 109.3 . . ?
C19 C18 H18B 109.3 . . ?
C13 C14 H14A 110.2 . . ?
C13 C14 H14B 110.2 . . ?
C13 C14 C15 107.6(5) . . ?
H14A C14 H14B 108.5 . . ?
C15 C14 H14A 110.2 . . ?
C15 C14 H14B 110.2 . . ?
C3 C2 H2A 120.2 . . ?
C3 C2 C1 119.7(6) . . ?
C1 C2 H2A 120.2 . . ?
C4 C5 H5 120.1 . . ?
C6 C5 C4 119.8(6) . . ?
C6 C5 H5 120.1 . . ?
C10 C11 H11A 110.0 . . ?
C10 C11 H11B 110.0 . . ?
C10 C11 C12 108.7(5) . . ?
H11A C11 H11B 108.3 . . ?
C12 C11 H11A 110.0 . . ?
C12 C11 H11B 110.0 . . ?
C5 C6 H6 120.1 . . ?
C1 C6 C5 119.9(6) . . ?
C1 C6 H6 120.1 . . ?
C25 C26 H26A 109.8 . . ?
C25 C26 H26B 109.8 . . ?
C25 C26 C27 109.6(5) . . ?
H26A C26 H26B 108.2 . . ?
C27 C26 H26A 109.8 . . ?
C27 C26 H26B 109.8 . . ?
C37 C38 H38A 109.7 . . ?
C37 C38 H38B 109.7 . . ?
H38A C38 H38B 108.2 . . ?
C39 C38 C37 109.9(5) . . ?
C39 C38 H38A 109.7 . . ?
C39 C38 H38B 109.7 . . ?
C2 C1 Br1 119.7(5) . . ?
C2 C1 C6 120.9(6) . . ?
C6 C1 Br1 119.4(5) . . ?
C34 C35 H35A 109.0 . . ?
C34 C35 H35B 109.0 . . ?
C34 C35 C36 112.9(5) . . ?
H35A C35 H35B 107.8 . . ?
C36 C35 H35A 109.0 . . ?
C36 C35 H35B 109.0 . . ?
C41 C42 H42A 109.7 . . ?
C41 C42 H42B 109.7 . . ?
C41 C42 C43 110.0(5) . . ?
H42A C42 H42B 108.2 . . ?
C43 C42 H42A 109.7 . . ?
C43 C42 H42B 109.7 . . ?
H20A C20 H20B 109.5 . . ?
H20A C20 H20C 109.5 . . ?
H20B C20 H20C 109.5 . . ?
C19 C20 H20A 109.5 . . ?
C19 C20 H20B 109.5 . . ?
C19 C20 H20C 109.5 . . ?
O5 C12 O4 123.4(5) . . ?
O5 C12 C11 119.4(5) . . ?
O4 C12 C11 117.1(5) . . ?
H10C O10 H10D 104.5 . . ?
C29 C30 H30A 109.3 . . ?
C29 C30 H30B 109.3 . . ?
C29 C30 C31 111.7(5) . . ?
H30A C30 H30B 107.9 . . ?
C31 C30 H30A 109.3 . . ?
C31 C30 H30B 109.3 . . ?
C14 C15 H15A 109.0 . . ?
C14 C15 H15B 109.0 . . ?
C14 C15 C16 112.7(5) . . ?
H15A C15 H15B 107.8 . . ?
C16 C15 H15A 109.0 . . ?
C16 C15 H15B 109.0 . . ?
C38 C39 H39A 109.0 . . ?
C38 C39 H39B 109.0 . . ?
H39A C39 H39B 107.8 . . ?
C40 C39 C38 113.1(6) . . ?
C40 C39 H39A 109.0 . . ?
C40 C39 H39B 109.0 . . ?
C23 C24 H24A 109.5 . . ?
C23 C24 H24B 109.5 . . ?
C23 C24 H24C 109.5 . . ?
H24A C24 H24B 109.5 . . ?
H24A C24 H24C 109.5 . . ?
H24B C24 H24C 109.5 . . ?
C18 C19 H19A 108.0 . . ?
C18 C19 H19B 108.0 . . ?
C20 C19 C18 117.1(6) . . ?
C20 C19 H19A 108.0 . . ?
C20 C19 H19B 108.0 . . ?
H19A C19 H19B 107.3 . . ?
C35 C36 H36A 109.5 . . ?
C35 C36 H36B 109.5 . . ?
C35 C36 H36C 109.5 . . ?
H36A C36 H36B 109.5 . . ?
H36A C36 H36C 109.5 . . ?
H36B C36 H36C 109.5 . . ?
C30 C31 H31A 108.9 . . ?
C30 C31 H31B 108.9 . . ?
H31A C31 H31B 107.7 . . ?
C32 C31 C30 113.6(7) . . ?
C32 C31 H31A 108.9 . . ?
C32 C31 H31B 108.9 . . ?
C42 C43 H43A 106.7 . . ?
C42 C43 H43B 106.7 . . ?
C42 C43 H43C 109.0 . . ?
C42 C43 H43D 109.0 . . ?
H43A C43 H43B 106.6 . . ?
H43C C43 H43D 107.8 . . ?
C44A C43 C42 122.6(8) . . ?
C44A C43 H43A 106.7 . . ?
C44A C43 H43B 106.7 . . ?
C44B C43 C42 112.9(10) . . ?
C44B C43 H43C 109.0 . . ?
C44B C43 H43D 109.0 . . ?
C15 C16 H16A 109.5 . . ?
C15 C16 H16B 109.5 . . ?
C15 C16 H16C 109.5 . . ?
H16A C16 H16B 109.5 . . ?
H16A C16 H16C 109.5 . . ?
H16B C16 H16C 109.5 . . ?
C26 C27 H27A 109.0 . . ?
C26 C27 H27B 109.0 . . ?
H27A C27 H27B 107.8 . . ?
C28 C27 C26 113.0(6) . . ?
C28 C27 H27A 109.0 . . ?
C28 C27 H27B 109.0 . . ?
C39 C40 H40A 109.5 . . ?
C39 C40 H40B 109.5 . . ?
C39 C40 H40C 109.5 . . ?
H40A C40 H40B 109.5 . . ?
H40A C40 H40C 109.5 . . ?
H40B C40 H40C 109.5 . . ?
C27 C28 H28A 109.5 . . ?
C27 C28 H28B 109.5 . . ?
C27 C28 H28C 109.5 . . ?
H28A C28 H28B 109.5 . . ?
H28A C28 H28C 109.5 . . ?
H28B C28 H28C 109.5 . . ?
C31 C32 H32A 109.5 . . ?
C31 C32 H32B 109.5 . . ?
C31 C32 H32C 109.5 . . ?
H32A C32 H32B 109.5 . . ?
H32A C32 H32C 109.5 . . ?
H32B C32 H32C 109.5 . . ?
C43 C44A H44A 109.5 . . ?
C43 C44A H44B 109.5 . . ?
C43 C44A H44C 109.5 . . ?
H44A C44A H44B 109.5 . . ?
H44A C44A H44C 109.5 . . ?
H44B C44A H44C 109.5 . . ?
C43 C44B H44D 109.5 . . ?
C43 C44B H44E 109.5 . . ?
C43 C44B H44F 109.5 . . ?
H44D C44B H44E 109.5 . . ?
H44D C44B H44F 109.5 . . ?
H44E C44B H44F 109.5 . . ?

loop_
_geom_bond_atom_site_label_1
_geom_bond_atom_site_label_2
_geom_bond_distance
_geom_bond_site_symmetry_2
_geom_bond_publ_flag
Br1 C1 1.902(7) . ?
O1 C7 1.253(6) . ?
O12 H12A 0.8704 . ?
O12 H12B 0.8709 . ?
O3 C9 1.252(7) . ?
O2 C9 1.243(6) . ?
O7 H7A 0.8709 . ?
O7 H7B 0.8699 . ?
O8 H8A 0.8704 . ?
O8 H8B 0.8697 . ?
N3 C21 1.521(6) . ?
N3 C17 1.524(6) . ?
N3 C13 1.525(6) . ?
N3 C25 1.517(6) . ?
O6 H6A 0.8707 . ?
O6 H6B 0.8694 . ?
N4 C33 1.515(6) . ?
N4 C37 1.536(6) . ?
N4 C41 1.531(7) . ?
N4 C29 1.521(6) . ?
O5 C12 1.233(7) . ?
N2 H2 0.8800 . ?
N2 C7 1.341(7) . ?
N2 C8 1.446(7) . ?
N1 H1 0.8800 . ?
N1 C7 1.365(7) . ?
N1 C4 1.382(7) . ?
O4 C12 1.253(7) . ?
C21 H21A 0.9900 . ?
C21 H21B 0.9900 . ?
C21 C22 1.514(7) . ?
C17 H17A 0.9900 . ?
C17 H17B 0.9900 . ?
C17 C18 1.496(7) . ?
O9 H9A 0.8699 . ?
O9 H9B 0.8696 . ?
C33 H33A 0.9900 . ?
C33 H33B 0.9900 . ?
C33 C34 1.526(7) . ?
C13 H13A 0.9900 . ?
C13 H13B 0.9900 . ?
C13 C14 1.514(7) . ?
C37 H37A 0.9900 . ?
C37 H37B 0.9900 . ?
C37 C38 1.535(7) . ?
O13 H13C 0.8703 . ?
O13 H13D 0.8700 . ?
C22 H22A 0.9900 . ?
C22 H22B 0.9900 . ?
C22 C23 1.517(7) . ?
C8 H8 1.0000 . ?
C8 C9 1.543(7) . ?
C8 C10 1.523(7) . ?
C41 H41A 0.9900 . ?
C41 H41B 0.9900 . ?
C41 C42 1.517(8) . ?
C4 C3 1.398(7) . ?
C4 C5 1.411(8) . ?
C10 H10A 0.9900 . ?
C10 H10B 0.9900 . ?
C10 C11 1.522(7) . ?
O11 H11C 0.8690 . ?
O11 H11D 0.8701 . ?
C29 H29A 0.9900 . ?
C29 H29B 0.9900 . ?
C29 C30 1.516(8) . ?
C25 H25A 0.9900 . ?
C25 H25B 0.9900 . ?
C25 C26 1.512(8) . ?
C3 H3 0.9500 . ?
C3 C2 1.363(8) . ?
C34 H34A 0.9900 . ?
C34 H34B 0.9900 . ?
C34 C35 1.523(8) . ?
C23 H23A 0.9900 . ?
C23 H23B 0.9900 . ?
C23 C24 1.509(9) . ?
C18 H18A 0.9900 . ?
C18 H18B 0.9900 . ?
C18 C19 1.501(8) . ?
C14 H14A 0.9900 . ?
C14 H14B 0.9900 . ?
C14 C15 1.527(8) . ?
C2 H2A 0.9500 . ?
C2 C1 1.379(8) . ?
C5 H5 0.9500 . ?
C5 C6 1.391(9) . ?
C11 H11A 0.9900 . ?
C11 H11B 0.9900 . ?
C11 C12 1.524(8) . ?
C6 H6 0.9500 . ?
C6 C1 1.379(9) . ?
C26 H26A 0.9900 . ?
C26 H26B 0.9900 . ?
C26 C27 1.537(8) . ?
C38 H38A 0.9900 . ?
C38 H38B 0.9900 . ?
C38 C39 1.527(8) . ?
C35 H35A 0.9900 . ?
C35 H35B 0.9900 . ?
C35 C36 1.524(9) . ?
C42 H42A 0.9900 . ?
C42 H42B 0.9900 . ?
C42 C43 1.525(9) . ?
C20 H20A 0.9800 . ?
C20 H20B 0.9800 . ?
C20 H20C 0.9800 . ?
C20 C19 1.462(9) . ?
O10 H10C 0.8714 . ?
O10 H10D 0.8700 . ?
C30 H30A 0.9900 . ?
C30 H30B 0.9900 . ?
C30 C31 1.524(8) . ?
C15 H15A 0.9900 . ?
C15 H15B 0.9900 . ?
C15 C16 1.536(8) . ?
C39 H39A 0.9900 . ?
C39 H39B 0.9900 . ?
C39 C40 1.501(10) . ?
C24 H24A 0.9800 . ?
C24 H24B 0.9800 . ?
C24 H24C 0.9800 . ?
C19 H19A 0.9900 . ?
C19 H19B 0.9900 . ?
C36 H36A 0.9800 . ?
C36 H36B 0.9800 . ?
C36 H36C 0.9800 . ?
C31 H31A 0.9900 . ?
C31 H31B 0.9900 . ?
C31 C32 1.423(10) . ?
C43 H43A 0.9900 . ?
C43 H43B 0.9900 . ?
C43 H43C 0.9900 . ?
C43 H43D 0.9900 . ?
C43 C44A 1.432(13) . ?
C43 C44B 1.394(13) . ?
C16 H16A 0.9800 . ?
C16 H16B 0.9800 . ?
C16 H16C 0.9800 . ?
C27 H27A 0.9900 . ?
C27 H27B 0.9900 . ?
C27 C28 1.500(10) . ?
C40 H40A 0.9800 . ?
C40 H40B 0.9800 . ?
C40 H40C 0.9800 . ?
C28 H28A 0.9800 . ?
C28 H28B 0.9800 . ?
C28 H28C 0.9800 . ?
C32 H32A 0.9800 . ?
C32 H32B 0.9800 . ?
C32 H32C 0.9800 . ?
C44A H44A 0.9800 . ?
C44A H44B 0.9800 . ?
C44A H44C 0.9800 . ?
C44B H44D 0.9800 . ?
C44B H44E 0.9800 . ?
C44B H44F 0.9800 . ?

loop_
_geom_torsion_atom_site_label_1
_geom_torsion_atom_site_label_2
_geom_torsion_atom_site_label_3
_geom_torsion_atom_site_label_4
_geom_torsion
_geom_torsion_site_symmetry_1
_geom_torsion_site_symmetry_2
_geom_torsion_site_symmetry_3
_geom_torsion_site_symmetry_4
_geom_torsion_publ_flag
N3 C21 C22 C23 -173.4(4) . . . . ?
N3 C17 C18 C19 167.9(5) . . . . ?
N3 C13 C14 C15 173.2(5) . . . . ?
N3 C25 C26 C27 -179.1(5) . . . . ?
N4 C33 C34 C35 -171.3(4) . . . . ?
N4 C37 C38 C39 -172.7(5) . . . . ?
N4 C41 C42 C43 174.2(5) . . . . ?
N4 C29 C30 C31 -172.0(5) . . . . ?
N2 C8 C9 O3 -177.6(4) . . . . ?
N2 C8 C9 O2 3.2(6) . . . . ?
N2 C8 C10 C11 -57.2(6) . . . . ?
N1 C4 C3 C2 -178.5(5) . . . . ?
N1 C4 C5 C6 178.2(5) . . . . ?
C21 N3 C17 C18 57.5(5) . . . . ?
C21 N3 C13 C14 175.0(4) . . . . ?
C21 N3 C25 C26 -59.6(5) . . . . ?
C21 C22 C23 C24 69.9(6) . . . . ?
C17 N3 C21 C22 64.1(5) . . . . ?
C17 N3 C13 C14 -64.0(6) . . . . ?
C17 N3 C25 C26 179.0(4) . . . . ?
C17 C18 C19 C20 -179.0(6) . . . . ?
C33 N4 C37 C38 64.4(6) . . . . ?
C33 N4 C41 C42 -179.3(4) . . . . ?
C33 N4 C29 C30 -52.9(6) . . . . ?
C33 C34 C35 C36 72.4(7) . . . . ?
C7 N2 C8 C9 166.3(4) . . . . ?
C7 N2 C8 C10 -69.0(6) . . . . ?
C7 N1 C4 C3 -160.7(5) . . . . ?
C7 N1 C4 C5 20.7(8) . . . . ?
C13 N3 C21 C22 -175.4(4) . . . . ?
C13 N3 C17 C18 -60.6(5) . . . . ?
C13 N3 C25 C26 59.3(5) . . . . ?
C13 C14 C15 C16 176.1(6) . . . . ?
C37 N4 C33 C34 61.6(5) . . . . ?
C37 N4 C41 C42 -59.2(5) . . . . ?
C37 N4 C29 C30 -174.5(5) . . . . ?
C37 C38 C39 C40 76.2(7) . . . . ?
C8 N2 C7 O1 5.5(8) . . . . ?
C8 N2 C7 N1 -173.9(4) . . . . ?
C8 C10 C11 C12 177.8(5) . . . . ?
C41 N4 C33 C34 -178.9(4) . . . . ?
C41 N4 C37 C38 -52.5(6) . . . . ?
C41 N4 C29 C30 65.0(6) . . . . ?
C41 C42 C43 C44A 65.7(10) . . . . ?
C41 C42 C43 C44B 178.8(9) . . . . ?
C4 N1 C7 O1 -1.6(8) . . . . ?
C4 N1 C7 N2 177.8(5) . . . . ?
C4 C3 C2 C1 0.4(8) . . . . ?
C4 C5 C6 C1 -0.1(9) . . . . ?
C9 C8 C10 C11 65.8(6) . . . . ?
C10 C8 C9 O3 56.9(6) . . . . ?
C10 C8 C9 O2 -122.4(5) . . . . ?
C10 C11 C12 O5 -75.0(7) . . . . ?
C10 C11 C12 O4 102.3(7) . . . . ?
C29 N4 C33 C34 -57.7(5) . . . . ?
C29 N4 C37 C38 -173.9(5) . . . . ?
C29 N4 C41 C42 59.5(6) . . . . ?
C29 C30 C31 C32 79.5(8) . . . . ?
C25 N3 C21 C22 -54.0(5) . . . . ?
C25 N3 C17 C18 179.6(4) . . . . ?
C25 N3 C13 C14 52.7(6) . . . . ?
C25 C26 C27 C28 -67.2(8) . . . . ?
C3 C4 C5 C6 -0.4(8) . . . . ?
C3 C2 C1 Br1 176.8(4) . . . . ?
C3 C2 C1 C6 -0.9(8) . . . . ?
C5 C4 C3 C2 0.2(8) . . . . ?
C5 C6 C1 Br1 -177.0(4) . . . . ?
C5 C6 C1 C2 0.7(9) . . . . ?

loop_
_exptl_oxdiff_crystal_face_indexfrac_h
_exptl_oxdiff_crystal_face_indexfrac_k
_exptl_oxdiff_crystal_face_indexfrac_l
_exptl_oxdiff_crystal_face_x
_exptl_oxdiff_crystal_face_y
_exptl_oxdiff_crystal_face_z
-5.0000 -2.0000 -1.9997 -0.0463 -0.2337 -0.3809
5.0000 2.0000 1.9997 0.0463 0.2337 0.3809
-4.0001 5.0000 -1.0002 -0.1120 -0.5126 0.2086
4.0001 -5.0000 1.0002 0.1120 0.5126 -0.2086
1.0000 -0.0000 -5.0000 -0.2286 0.0817 0.0064
-1.0000 0.0000 5.0000 0.2286 -0.0817 -0.0064
